data_8106525
loop_
_publ_author_name
'Xu, Wen-Chang'
'You, Jin-Zong'
'Zhang, Yi-Ping'
'Huang, Xu-Wen'
'Li, Tang-Qi'
'Tong, Sheng-Yue'
'Qi, De-Qiang'

_publ_section_title
;
 Crystal structure of methyl
 1-(4-fluorobenzyl)-3-phenyl-1H-pyrazole-5-carboxylate, C18H15FN2O2
;
_journal_issue 2
_journal_name_full 'Zeitschrift f\"ur Kristallographie - New Crystal Structures'
_journal_page_first 327
_journal_page_last 328
_journal_paper_doi 10.1515/ncrs-2016-0268
_journal_volume 232
_journal_year 2017
_chemical_formula_sum 'C18 H15 F N2 O2'
_chemical_formula_weight 310.32
_space_group_IT_number 2
_space_group_name_Hall '-P 1'
_space_group_name_H-M_alt 'P -1'
_symmetry_cell_setting triclinic
_symmetry_space_group_name_H-M 'P -1'
_atom_sites_solution_hydrogens geom
_atom_sites_solution_primary direct
_atom_sites_solution_secondary difmap
_cell_angle_alpha 107.859(2)
_cell_angle_beta 92.559(2)
_cell_angle_gamma 99.415(2)
_cell_formula_units_Z 2
_cell_length_a 7.8272(8)
_cell_length_b 9.6662(10)
_cell_length_c 10.9834(12)
_cell_measurement_reflns_used 1382
_cell_measurement_temperature 296(2)
_cell_measurement_theta_max 24.13
_cell_measurement_theta_min 2.65
_cell_volume 776.31(14)
_computing_cell_refinement 'Bruker SMART'
_computing_data_collection 'Bruker SMART'
_computing_data_reduction 'Bruker SAINT'
_computing_molecular_graphics 'Bruker SHELXTL'
_computing_publication_material 'Bruker SHELXTL'
_computing_structure_refinement 'SHELXL-97 (Sheldrick, 1997)'
_computing_structure_solution 'SHELXS-97 (Sheldrick, 1990)'
_diffrn_ambient_temperature 296(2)
_diffrn_measured_fraction_theta_full 0.993
_diffrn_measured_fraction_theta_max 0.993
_diffrn_measurement_device_type 'CCD area detector'
_diffrn_measurement_method 'phi and omega scans'
_diffrn_radiation_monochromator graphite
_diffrn_radiation_source 'fine-focus sealed tube'
_diffrn_radiation_type MoK\a
_diffrn_radiation_wavelength 0.71073
_diffrn_reflns_av_R_equivalents 0.0196
_diffrn_reflns_av_sigmaI/netI 0.0362
_diffrn_reflns_limit_h_max 9
_diffrn_reflns_limit_h_min -8
_diffrn_reflns_limit_k_max 7
_diffrn_reflns_limit_k_min -11
_diffrn_reflns_limit_l_max 13
_diffrn_reflns_limit_l_min -13
_diffrn_reflns_number 4513
_diffrn_reflns_theta_full 25.50
_diffrn_reflns_theta_max 25.50
_diffrn_reflns_theta_min 1.96
_exptl_absorpt_coefficient_mu 0.096
_exptl_absorpt_correction_type none
_exptl_crystal_colour colourless
_exptl_crystal_density_diffrn 1.328
_exptl_crystal_density_method 'not measured'
_exptl_crystal_description block
_exptl_crystal_F_000 324
_exptl_crystal_size_max 0.24
_exptl_crystal_size_mid 0.20
_exptl_crystal_size_min 0.15
_refine_diff_density_max 0.138
_refine_diff_density_min -0.136
_refine_diff_density_rms 0.038
_refine_ls_extinction_coef 0.081(7)
_refine_ls_extinction_expression Fc^*^=kFc[1+0.001xFc^2^\l^3^/sin(2\q)]^-1/4^
_refine_ls_extinction_method SHELXL
_refine_ls_goodness_of_fit_ref 1.020
_refine_ls_hydrogen_treatment constr
_refine_ls_matrix_type full
_refine_ls_number_parameters 210
_refine_ls_number_reflns 2868
_refine_ls_number_restraints 0
_refine_ls_restrained_S_all 1.020
_refine_ls_R_factor_all 0.0598
_refine_ls_R_factor_gt 0.0407
_refine_ls_shift/su_max 0.000
_refine_ls_shift/su_mean 0.000
_refine_ls_structure_factor_coef Fsqd
_refine_ls_weighting_details 'calc w=1/[\s^2^(Fo^2^)+(0.0632P)^2^+0.0180P] where P=(Fo^2^+2Fc^2^)/3'
_refine_ls_weighting_scheme calc
_refine_ls_wR_factor_gt 0.1051
_refine_ls_wR_factor_ref 0.1187
_reflns_number_gt 2047
_reflns_number_total 2868
_reflns_threshold_expression >2sigma(I)
_cod_data_source_file suppl_ncrs-2016-0268_suppl.cif
_cod_data_source_block ffpz2
_cod_original_sg_symbol_H-M 'P-1   '
_cod_database_code 8106525

loop_
_symmetry_equiv_pos_as_xyz
'x, y, z'
'-x, -y, -z'

loop_
_atom_site_label
_atom_site_type_symbol
_atom_site_fract_x
_atom_site_fract_y
_atom_site_fract_z
_atom_site_U_iso_or_equiv
_atom_site_adp_type
_atom_site_occupancy
_atom_site_symmetry_multiplicity
_atom_site_calc_flag
_atom_site_refinement_flags
_atom_site_disorder_assembly
_atom_site_disorder_group
C1 C 0.32589(18) 0.87363(16) 0.30960(14) 0.0477(4) Uani 1 1 d . . .
C2 C 0.3806(2) 0.74106(19) 0.25569(17) 0.0629(5) Uani 1 1 d . . .
H2 H 0.3954 0.6808 0.3056 0.075 Uiso 1 1 calc R . .
C3 C 0.4134(2) 0.6975(2) 0.12795(19) 0.0723(5) Uani 1 1 d . . .
H3 H 0.4497 0.6080 0.0925 0.087 Uiso 1 1 calc R . .
C4 C 0.3925(2) 0.7857(2) 0.05324(18) 0.0723(5) Uani 1 1 d . . .
H4 H 0.4126 0.7554 -0.0330 0.087 Uiso 1 1 calc R . .
C5 C 0.3418(2) 0.9191(2) 0.10692(17) 0.0692(5) Uani 1 1 d . . .
H5 H 0.3300 0.9803 0.0574 0.083 Uiso 1 1 calc R . .
C6 C 0.3084(2) 0.96235(18) 0.23367(16) 0.0592(4) Uani 1 1 d . . .
H6 H 0.2735 1.0526 0.2689 0.071 Uiso 1 1 calc R . .
C7 C 0.28512(18) 0.91869(16) 0.44392(15) 0.0477(4) Uani 1 1 d . . .
C8 C 0.23917(19) 1.05074(17) 0.51632(15) 0.0520(4) Uani 1 1 d . . .
H8 H 0.2299 1.1321 0.4898 0.062 Uiso 1 1 calc R . .
C9 C 0.21044(18) 1.03644(17) 0.63412(15) 0.0509(4) Uani 1 1 d . . .
C10 C 0.1616(2) 1.14148(19) 0.74919(17) 0.0593(4) Uani 1 1 d . . .
C11 C 0.2165(2) 0.82323(19) 0.72494(17) 0.0630(5) Uani 1 1 d . . .
H11A H 0.2566 0.8928 0.8099 0.076 Uiso 1 1 calc R . .
H11B H 0.2873 0.7471 0.7082 0.076 Uiso 1 1 calc R . .
C12 C 0.0282(2) 0.75261(17) 0.72320(15) 0.0537(4) Uani 1 1 d . . .
C13 C -0.0484(2) 0.77049(19) 0.83652(17) 0.0618(5) Uani 1 1 d . . .
H13 H 0.0168 0.8256 0.9142 0.074 Uiso 1 1 calc R . .
C14 C -0.2202(2) 0.70778(19) 0.83630(18) 0.0655(5) Uani 1 1 d . . .
H14 H -0.2714 0.7195 0.9128 0.079 Uiso 1 1 calc R . .
C15 C -0.3128(2) 0.62827(18) 0.7209(2) 0.0643(5) Uani 1 1 d . . .
C16 C -0.2427(3) 0.60595(19) 0.60668(19) 0.0719(5) Uani 1 1 d . . .
H16 H -0.3089 0.5499 0.5297 0.086 Uiso 1 1 calc R . .
C17 C -0.0705(2) 0.66886(18) 0.60836(17) 0.0641(5) Uani 1 1 d . . .
H17 H -0.0200 0.6549 0.5315 0.077 Uiso 1 1 calc R . .
C18 C 0.0928(3) 1.3805(2) 0.8290(2) 0.1000(8) Uani 1 1 d . . .
H18A H -0.0016 1.3391 0.8676 0.150 Uiso 1 1 calc R . .
H18B H 0.0577 1.4543 0.7967 0.150 Uiso 1 1 calc R . .
H18C H 0.1913 1.4249 0.8922 0.150 Uiso 1 1 calc R . .
F1 F -0.48454(14) 0.56969(12) 0.71949(13) 0.0901(4) Uani 1 1 d . . .
N1 N 0.28546(16) 0.82659(14) 0.51391(13) 0.0549(4) Uani 1 1 d . . .
N2 N 0.24077(16) 0.90048(15) 0.62995(13) 0.0540(4) Uani 1 1 d . . .
O1 O 0.14536(18) 1.12230(15) 0.85152(13) 0.0829(4) Uani 1 1 d . . .
O2 O 0.13973(17) 1.26468(14) 0.72421(13) 0.0774(4) Uani 1 1 d . . .

loop_
_atom_site_aniso_label
_atom_site_aniso_U_11
_atom_site_aniso_U_22
_atom_site_aniso_U_33
_atom_site_aniso_U_23
_atom_site_aniso_U_13
_atom_site_aniso_U_12
C1 0.0435(8) 0.0507(9) 0.0470(9) 0.0146(7) 0.0054(7) 0.0053(7)
C2 0.0709(11) 0.0606(10) 0.0592(11) 0.0185(8) 0.0107(9) 0.0179(8)
C3 0.0741(12) 0.0702(12) 0.0668(13) 0.0075(10) 0.0142(10) 0.0231(9)
C4 0.0661(12) 0.0951(14) 0.0503(11) 0.0160(10) 0.0122(9) 0.0122(10)
C5 0.0796(13) 0.0796(13) 0.0534(11) 0.0281(9) 0.0108(9) 0.0139(10)
C6 0.0693(11) 0.0597(10) 0.0504(10) 0.0182(8) 0.0090(8) 0.0145(8)
C7 0.0425(8) 0.0516(9) 0.0494(9) 0.0183(7) 0.0036(7) 0.0059(7)
C8 0.0532(9) 0.0502(9) 0.0533(10) 0.0181(7) 0.0042(7) 0.0088(7)
C9 0.0452(9) 0.0553(9) 0.0487(10) 0.0135(7) 0.0018(7) 0.0063(7)
C10 0.0490(10) 0.0654(11) 0.0539(11) 0.0087(9) 0.0045(8) 0.0035(8)
C11 0.0668(11) 0.0791(12) 0.0539(11) 0.0338(9) 0.0073(8) 0.0189(9)
C12 0.0649(10) 0.0544(9) 0.0492(10) 0.0230(8) 0.0095(8) 0.0181(8)
C13 0.0716(11) 0.0674(11) 0.0506(10) 0.0232(8) 0.0078(8) 0.0160(9)
C14 0.0734(12) 0.0668(11) 0.0644(12) 0.0273(9) 0.0210(10) 0.0202(9)
C15 0.0608(11) 0.0527(10) 0.0853(14) 0.0282(9) 0.0146(10) 0.0134(8)
C16 0.0804(13) 0.0599(11) 0.0673(13) 0.0132(9) 0.0010(10) 0.0057(9)
C17 0.0782(12) 0.0611(10) 0.0523(11) 0.0156(8) 0.0136(9) 0.0136(9)
C18 0.1032(17) 0.0775(13) 0.0959(18) -0.0121(12) 0.0145(13) 0.0274(12)
F1 0.0681(7) 0.0807(7) 0.1244(11) 0.0390(7) 0.0143(7) 0.0085(5)
N1 0.0584(8) 0.0586(8) 0.0520(9) 0.0211(7) 0.0105(6) 0.0152(6)
N2 0.0543(8) 0.0643(8) 0.0476(8) 0.0221(6) 0.0087(6) 0.0135(6)
O1 0.0945(10) 0.0921(10) 0.0535(8) 0.0127(7) 0.0184(7) 0.0108(7)
O2 0.0876(9) 0.0672(8) 0.0713(9) 0.0080(7) 0.0111(7) 0.0240(7)

loop_
_atom_type_symbol
_atom_type_description
_atom_type_scat_dispersion_real
_atom_type_scat_dispersion_imag
_atom_type_scat_source
C C 0.0033 0.0016 'International Tables Vol C Tables 4.2.6.8 and 6.1.1.4'
H H 0.0000 0.0000 'International Tables Vol C Tables 4.2.6.8 and 6.1.1.4'
N N 0.0061 0.0033 'International Tables Vol C Tables 4.2.6.8 and 6.1.1.4'
O O 0.0106 0.0060 'International Tables Vol C Tables 4.2.6.8 and 6.1.1.4'
F F 0.0171 0.0103 'International Tables Vol C Tables 4.2.6.8 and 6.1.1.4'

loop_
_geom_angle_atom_site_label_1
_geom_angle_atom_site_label_2
_geom_angle_atom_site_label_3
_geom_angle
_geom_angle_site_symmetry_1
_geom_angle_site_symmetry_3
C2 C1 C6 118.45(15) . .
C2 C1 C7 120.88(14) . .
C6 C1 C7 120.66(14) . .
C1 C2 C3 120.43(17) . .
C1 C2 H2 119.8 . .
C3 C2 H2 119.8 . .
C4 C3 C2 120.39(18) . .
C4 C3 H3 119.8 . .
C2 C3 H3 119.8 . .
C5 C4 C3 119.49(18) . .
C5 C4 H4 120.3 . .
C3 C4 H4 120.3 . .
C4 C5 C6 120.22(17) . .
C4 C5 H5 119.9 . .
C6 C5 H5 119.9 . .
C5 C6 C1 120.99(16) . .
C5 C6 H6 119.5 . .
C1 C6 H6 119.5 . .
N1 C7 C8 110.32(14) . .
N1 C7 C1 120.75(14) . .
C8 C7 C1 128.91(14) . .
C9 C8 C7 106.08(14) . .
C9 C8 H8 127.0 . .
C7 C8 H8 127.0 . .
N2 C9 C8 106.60(14) . .
N2 C9 C10 123.23(15) . .
C8 C9 C10 130.15(16) . .
O1 C10 O2 124.36(16) . .
O1 C10 C9 126.00(18) . .
O2 C10 C9 109.63(15) . .
N2 C11 C12 112.60(13) . .
N2 C11 H11A 109.1 . .
C12 C11 H11A 109.1 . .
N2 C11 H11B 109.1 . .
C12 C11 H11B 109.1 . .
H11A C11 H11B 107.8 . .
C13 C12 C17 118.68(16) . .
C13 C12 C11 120.39(16) . .
C17 C12 C11 120.93(14) . .
C12 C13 C14 121.02(17) . .
C12 C13 H13 119.5 . .
C14 C13 H13 119.5 . .
C15 C14 C13 118.19(17) . .
C15 C14 H14 120.9 . .
C13 C14 H14 120.9 . .
C16 C15 C14 123.00(17) . .
C16 C15 F1 118.42(18) . .
C14 C15 F1 118.57(17) . .
C15 C16 C17 118.18(18) . .
C15 C16 H16 120.9 . .
C17 C16 H16 120.9 . .
C16 C17 C12 120.91(16) . .
C16 C17 H17 119.5 . .
C12 C17 H17 119.5 . .
O2 C18 H18A 109.5 . .
O2 C18 H18B 109.5 . .
H18A C18 H18B 109.5 . .
O2 C18 H18C 109.5 . .
H18A C18 H18C 109.5 . .
H18B C18 H18C 109.5 . .
C7 N1 N2 105.46(12) . .
N1 N2 C9 111.53(12) . .
N1 N2 C11 118.26(13) . .
C9 N2 C11 129.93(14) . .
C10 O2 C18 116.43(17) . .

loop_
_geom_bond_atom_site_label_1
_geom_bond_atom_site_label_2
_geom_bond_distance
_geom_bond_site_symmetry_2
C1 C2 1.383(2) .
C1 C6 1.384(2) .
C1 C7 1.470(2) .
C2 C3 1.384(2) .
C2 H2 0.9300 .
C3 C4 1.375(3) .
C3 H3 0.9300 .
C4 C5 1.375(3) .
C4 H4 0.9300 .
C5 C6 1.376(2) .
C5 H5 0.9300 .
C6 H6 0.9300 .
C7 N1 1.3432(19) .
C7 C8 1.394(2) .
C8 C9 1.367(2) .
C8 H8 0.9300 .
C9 N2 1.3608(19) .
C9 C10 1.469(2) .
C10 O1 1.203(2) .
C10 O2 1.336(2) .
C11 N2 1.4600(19) .
C11 C12 1.516(2) .
C11 H11A 0.9700 .
C11 H11B 0.9700 .
C12 C13 1.381(2) .
C12 C17 1.387(2) .
C13 C14 1.382(2) .
C13 H13 0.9300 .
C14 C15 1.364(3) .
C14 H14 0.9300 .
C15 C16 1.362(3) .
C15 F1 1.3678(19) .
C16 C17 1.382(2) .
C16 H16 0.9300 .
C17 H17 0.9300 .
C18 O2 1.447(2) .
C18 H18A 0.9600 .
C18 H18B 0.9600 .
C18 H18C 0.9600 .
N1 N2 1.3490(18) .

loop_
_geom_torsion_atom_site_label_1
_geom_torsion_atom_site_label_2
_geom_torsion_atom_site_label_3
_geom_torsion_atom_site_label_4
_geom_torsion
_geom_torsion_site_symmetry_1
_geom_torsion_site_symmetry_2
_geom_torsion_site_symmetry_3
_geom_torsion_site_symmetry_4
C6 C1 C2 C3 -1.3(2) . . . .
C7 C1 C2 C3 177.95(15) . . . .
C1 C2 C3 C4 0.2(3) . . . .
C2 C3 C4 C5 1.2(3) . . . .
C3 C4 C5 C6 -1.5(3) . . . .
C4 C5 C6 C1 0.4(3) . . . .
C2 C1 C6 C5 1.0(2) . . . .
C7 C1 C6 C5 -178.24(15) . . . .
C2 C1 C7 N1 -5.8(2) . . . .
C6 C1 C7 N1 173.41(14) . . . .
C2 C1 C7 C8 175.62(15) . . . .
C6 C1 C7 C8 -5.1(2) . . . .
N1 C7 C8 C9 -0.20(16) . . . .
C1 C7 C8 C9 178.48(14) . . . .
C7 C8 C9 N2 0.59(16) . . . .
C7 C8 C9 C10 178.88(15) . . . .
N2 C9 C10 O1 1.2(3) . . . .
C8 C9 C10 O1 -176.84(17) . . . .
N2 C9 C10 O2 -179.71(13) . . . .
C8 C9 C10 O2 2.2(2) . . . .
N2 C11 C12 C13 -132.85(16) . . . .
N2 C11 C12 C17 47.2(2) . . . .
C17 C12 C13 C14 -0.6(2) . . . .
C11 C12 C13 C14 179.47(15) . . . .
C12 C13 C14 C15 -0.4(3) . . . .
C13 C14 C15 C16 1.2(3) . . . .
C13 C14 C15 F1 -178.00(14) . . . .
C14 C15 C16 C17 -1.0(3) . . . .
F1 C15 C16 C17 178.22(14) . . . .
C15 C16 C17 C12 -0.1(3) . . . .
C13 C12 C17 C16 0.8(2) . . . .
C11 C12 C17 C16 -179.24(15) . . . .
C8 C7 N1 N2 -0.28(16) . . . .
C1 C7 N1 N2 -179.08(12) . . . .
C7 N1 N2 C9 0.67(16) . . . .
C7 N1 N2 C11 175.23(13) . . . .
C8 C9 N2 N1 -0.81(17) . . . .
C10 C9 N2 N1 -179.25(13) . . . .
C8 C9 N2 C11 -174.55(15) . . . .
C10 C9 N2 C11 7.0(2) . . . .
C12 C11 N2 N1 -94.10(16) . . . .
C12 C11 N2 C9 79.3(2) . . . .
O1 C10 O2 C18 -0.2(3) . . . .
C9 C10 O2 C18 -179.35(15) . . . .
